data_2202261
loop_
_publ_author_name
'Joseph D. Fassler'
'Janell R. Neulinger'
'John F. Tannaci'

_publ_section_title
{[4-(4-[2,2']Bipyridyl)phenyl]dimethylphosphine}dichloro(\h^5^-pentamethylcyclopentadienyl)iridium(III)
_journal_issue 7
_journal_name_full 'Acta Crystallographica Section E'
_journal_page_first m434
_journal_page_last m435
_journal_paper_doi 10.1107/S1600536803012170
_journal_volume 59
_journal_year 2003
_chemical_formula_iupac '[Ir (C10 H15) (C18 H17 N2 P) Cl2] '
_chemical_formula_moiety 'C28 H32 Cl2 Ir N2 P '
_chemical_formula_sum 'C28 H32 Cl2 Ir N2 P'
_chemical_formula_weight 690.67
_space_group_IT_number 2
_symmetry_cell_setting triclinic
_symmetry_space_group_name_Hall '-P 1'
_symmetry_space_group_name_H-M 'P -1'
_cell_angle_alpha 90.018(4)
_cell_angle_beta 109.683(4)
_cell_angle_gamma 117.455(4)
_cell_formula_units_Z 4
_cell_length_a 13.592(4)
_cell_length_b 14.545(4)
_cell_length_c 16.427(4)
_cell_measurement_reflns_used 5533
_cell_measurement_temperature 123.2
_cell_measurement_theta_max 49.5
_cell_measurement_theta_min 5.2
_cell_volume 2665.9(13)
_computing_cell_refinement 'SAINT (Bruker, 2002)'
_computing_data_collection 'SMART (Bruker, 1995-1999)'
_computing_data_reduction SAINT
_computing_molecular_graphics 'please provide'
_computing_publication_material teXsan
_computing_structure_refinement 'teXsan (Molecular Structure Corporation, 1985, 1992)'
_computing_structure_solution 'SIR92 (Altomare, 1993)'
_diffrn_ambient_temperature 123.2
_diffrn_measured_fraction_theta_full 0.93
_diffrn_measured_fraction_theta_max 0.91
_diffrn_measurement_device_type 'SMART CCD'
_diffrn_measurement_method \w-scan
_diffrn_radiation_monochromator graphite
_diffrn_radiation_source 'X-ray tube'
_diffrn_radiation_type MoK\a
_diffrn_radiation_wavelength 0.7107
_diffrn_reflns_av_R_equivalents 0.0382
_diffrn_reflns_limit_h_max 15
_diffrn_reflns_limit_h_min 0
_diffrn_reflns_limit_k_max 14
_diffrn_reflns_limit_k_min -16
_diffrn_reflns_limit_l_max 17
_diffrn_reflns_limit_l_min -18
_diffrn_reflns_number 13236
_diffrn_reflns_theta_full 24.78
_diffrn_reflns_theta_max 24.78
_diffrn_reflns_theta_min 2.61
_diffrn_standards_decay_% 0.00
_diffrn_standards_interval_count 0
_diffrn_standards_number 0
_exptl_absorpt_coefficient_mu 5.302
_exptl_absorpt_correction_T_max 0.654
_exptl_absorpt_correction_T_min 0.314
_exptl_absorpt_correction_type multi-scan
_exptl_absorpt_process_details '(Blessing, 1995)'
_exptl_crystal_colour orange
_exptl_crystal_density_diffrn 1.721
_exptl_crystal_density_method 'not measured'
_exptl_crystal_description parallelepiped
_exptl_crystal_F_000 1360.00
_exptl_crystal_size_max 0.170
_exptl_crystal_size_mid 0.090
_exptl_crystal_size_min 0.080
_refine_diff_density_max 2.16
_refine_diff_density_min -2.33
_refine_ls_extinction_coef 0.00000
_refine_ls_extinction_method none
_refine_ls_goodness_of_fit_ref 1.227
_refine_ls_hydrogen_treatment constr
_refine_ls_matrix_type full
_refine_ls_number_parameters 613
_refine_ls_number_reflns 5843
_refine_ls_number_restraints 0
_refine_ls_R_factor_all 0.0634
_refine_ls_R_factor_gt 0.0398
_refine_ls_shift/su_max 0.0010
_refine_ls_shift/su_mean 0.0000
_refine_ls_structure_factor_coef F
_refine_ls_weighting_details 'please provide expression for w'
_refine_ls_weighting_scheme sigma
_refine_ls_wR_factor_all 0.0537
_refine_ls_wR_factor_gt 0.0461
_refine_ls_wR_factor_ref 0.0461
_reflns_number_gt 5843
_reflns_number_total 8337
_reflns_threshold_expression I>3.00\s(I)
_cod_data_source_file ac6041.cif
_cod_data_source_block I
_cod_original_cell_volume 2666.0(10)
_cod_original_sg_symbol_H-M 'P -1       '
_cod_original_formula_sum 'C28 H32 Cl2 Ir N2 P '
_cod_database_code 2202261

loop_
_symmetry_equiv_pos_as_xyz
'  +x,  +y,  +z'
'  -x,  -y,  -z'

loop_
_atom_site_aniso_label
_atom_site_aniso_U_11
_atom_site_aniso_U_22
_atom_site_aniso_U_33
_atom_site_aniso_U_12
_atom_site_aniso_U_13
_atom_site_aniso_U_23
Ir(1) 0.0192(2) 0.0164(2) 0.0161(2) 0.0117(2) 0.0047(2) 0.0028(2)
Ir(2) 0.0193(2) 0.0148(2) 0.0170(2) 0.0102(2) 0.0046(2) 0.0023(2)
Cl(1) 0.0280(10) 0.0220(10) 0.0200(10) 0.0150(10) 0.0050(10) 0.0070(10)
Cl(2) 0.0330(10) 0.0260(10) 0.0300(10) 0.0210(10) 0.0130(10) 0.0040(10)
Cl(3) 0.0310(10) 0.0280(10) 0.0220(10) 0.0170(10) 0.0080(10) 0.0000(10)
Cl(4) 0.0300(10) 0.0210(10) 0.0280(10) 0.0160(10) 0.0070(10) 0.0100(10)
P(1) 0.0220(10) 0.0240(10) 0.0160(10) 0.0140(10) 0.0060(10) 0.0050(10)
P(2) 0.0200(10) 0.0230(10) 0.0140(10) 0.0140(10) 0.0030(10) 0.0040(10)
N(1) 0.024(5) 0.025(5) 0.027(5) 0.008(4) 0.009(4) 0.004(4)
N(2) 0.045(6) 0.021(5) 0.037(5) 0.021(5) 0.024(5) 0.011(4)
N(3) 0.035(5) 0.032(5) 0.018(4) 0.018(5) 0.013(4) 0.004(4)
N(4) 0.037(5) 0.030(5) 0.012(4) 0.014(4) 0.008(4) 0.003(4)
C(1) 0.015(5) 0.015(5) 0.033(6) 0.008(4) 0.006(4) 0.003(5)
C(2) 0.030(6) 0.034(6) 0.014(5) 0.022(5) 0.007(4) 0.003(5)
C(3) 0.018(5) 0.023(6) 0.026(5) 0.016(5) 0.000(4) 0.003(5)
C(4) 0.020(5) 0.010(5) 0.027(5) 0.012(4) 0.007(4) 0.004(4)
C(5) 0.011(5) 0.018(5) 0.028(6) 0.012(4) 0.001(4) 0.001(5)
C(6) 0.049(7) 0.024(6) 0.028(6) 0.024(6) 0.003(5) -0.005(5)
C(7) 0.032(6) 0.053(8) 0.024(6) 0.028(6) 0.005(5) 0.004(5)
C(8) 0.035(6) 0.027(6) 0.032(6) 0.020(5) 0.005(5) 0.001(5)
C(9) 0.030(6) 0.027(6) 0.028(6) 0.020(5) 0.012(5) 0.006(5)
C(10) 0.032(6) 0.021(6) 0.039(6) 0.008(5) 0.025(5) 0.013(5)
C(11) 0.032(6) 0.021(6) 0.022(5) 0.011(5) 0.006(5) 0.003(5)
C(12) 0.029(6) 0.036(7) 0.043(7) 0.023(6) 0.013(5) 0.015(5)
C(13) 0.019(5) 0.019(5) 0.018(5) 0.011(4) 0.005(4) 0.003(4)
C(14) 0.040(6) 0.021(6) 0.024(5) 0.017(5) 0.017(5) 0.011(5)
C(15) 0.039(7) 0.022(6) 0.032(6) 0.017(5) 0.019(5) 0.012(5)
C(16) 0.020(5) 0.030(6) 0.025(6) 0.018(5) 0.009(4) 0.005(5)
C(17) 0.037(6) 0.025(6) 0.020(5) 0.012(5) 0.013(5) 0.003(5)
C(18) 0.042(7) 0.021(6) 0.032(6) 0.015(5) 0.015(5) 0.004(5)
C(19) 0.011(5) 0.031(6) 0.016(5) 0.006(5) 0.003(4) 0.005(5)
C(20) 0.030(6) 0.035(7) 0.019(5) 0.011(5) 0.011(5) 0.006(5)
C(21) 0.034(6) 0.012(5) 0.027(6) 0.000(5) 0.010(5) 0.005(5)
C(22) 0.013(5) 0.032(7) 0.019(5) 0.005(5) 0.007(4) 0.003(5)
C(23) 0.023(6) 0.022(6) 0.031(6) 0.014(5) 0.014(5) 0.014(5)
C(24) 0.016(5) 0.016(5) 0.018(5) 0.005(4) 0.003(4) 0.007(4)
C(25) 0.034(6) 0.030(6) 0.022(6) 0.018(5) 0.005(5) 0.016(5)
C(26) 0.035(6) 0.034(7) 0.022(6) 0.018(6) 0.012(5) 0.011(5)
C(27) 0.031(6) 0.024(6) 0.023(6) 0.006(5) 0.013(5) 0.002(5)
C(28) 0.057(8) 0.039(7) 0.030(6) 0.020(6) 0.026(6) 0.009(6)
C(29) 0.017(5) 0.014(5) 0.032(6) 0.008(4) 0.003(4) 0.004(5)
C(30) 0.027(6) 0.023(6) 0.025(6) 0.015(5) 0.008(5) 0.000(5)
C(31) 0.010(5) 0.019(5) 0.021(5) 0.006(4) 0.002(4) -0.002(4)
C(32) 0.021(5) 0.025(6) 0.019(5) 0.013(5) -0.001(4) -0.002(5)
C(33) 0.016(5) 0.024(6) 0.029(6) 0.011(5) -0.005(4) -0.002(5)
C(34) 0.025(6) 0.024(6) 0.037(6) 0.008(5) 0.011(5) 0.013(5)
C(35) 0.037(7) 0.030(7) 0.035(6) 0.012(6) 0.018(5) 0.000(5)
C(36) 0.022(5) 0.026(6) 0.038(6) 0.019(5) 0.005(5) 0.004(5)
C(37) 0.024(6) 0.024(6) 0.016(5) 0.008(5) 0.003(4) 0.002(4)
C(38) 0.033(6) 0.028(6) 0.028(6) 0.015(5) -0.005(5) -0.005(5)
C(39) 0.023(5) 0.029(6) 0.010(5) 0.009(5) 0.007(4) 0.006(4)
C(40) 0.021(5) 0.032(6) 0.014(5) 0.014(5) 0.003(4) -0.002(4)
C(41) 0.012(5) 0.019(5) 0.020(5) 0.007(4) 0.004(4) -0.001(4)
C(42) 0.022(5) 0.010(5) 0.028(6) 0.004(4) 0.011(5) 0.006(4)
C(43) 0.023(5) 0.027(6) 0.016(5) 0.012(5) 0.007(4) 0.004(4)
C(44) 0.013(5) 0.023(6) 0.012(5) 0.008(4) 0.007(4) -0.002(4)
C(45) 0.023(5) 0.017(5) 0.020(5) 0.014(5) 0.010(4) 0.007(4)
C(46) 0.018(5) 0.018(5) 0.018(5) 0.010(4) 0.005(4) 0.005(4)
C(47) 0.015(5) 0.037(6) 0.010(5) 0.015(5) 0.005(4) 0.001(4)
C(48) 0.021(5) 0.017(5) 0.017(5) 0.011(5) 0.002(4) 0.004(4)
C(49) 0.024(6) 0.042(7) 0.011(5) 0.020(5) 0.003(4) 0.008(5)
C(50) 0.033(6) 0.021(6) 0.027(6) 0.008(5) 0.006(5) 0.001(5)
C(51) 0.026(6) 0.029(6) 0.012(5) 0.016(5) 0.002(4) 0.002(4)
C(52) 0.020(5) 0.024(6) 0.023(5) 0.012(5) 0.006(4) 0.005(5)
C(53) 0.036(7) 0.037(7) 0.025(6) 0.017(6) 0.004(5) 0.007(5)
C(54) 0.033(6) 0.042(7) 0.018(5) 0.018(6) 0.010(5) 0.006(5)
C(55) 0.031(6) 0.033(7) 0.017(5) 0.022(5) 0.006(5) 0.006(5)
C(56) 0.022(5) 0.031(6) 0.019(5) 0.019(5) 0.004(4) 0.004(5)

loop_
_atom_site_label
_atom_site_fract_x
_atom_site_fract_y
_atom_site_fract_z
_atom_site_U_iso_or_equiv
_atom_site_thermal_displace_type
_atom_site_calc_flag
_atom_site_calc_attached_atom
_atom_site_occupancy
_atom_site_type_symbol
Ir1 0.62454(3) 0.13409(3) 0.75731(2) 0.0167 Uani . . 1.000 Ir
Ir2 0.36902(3) 0.36216(3) 0.18745(2) 0.0170 Uani ? ? 1.000 Ir
Cl1 0.7208(2) 0.1084(2) 0.90220(10) 0.0226 Uani ? ? 1.000 Cl
Cl2 0.6824(2) 0.0276(2) 0.6931(2) 0.0269 Uani ? ? 1.000 Cl
Cl3 0.2694(2) 0.3808(2) 0.2781(2) 0.0260 Uani ? ? 1.000 Cl
Cl4 0.3013(2) 0.4629(2) 0.0892(2) 0.0270 Uani ? ? 1.000 Cl
P1 0.8074(2) 0.2767(2) 0.7815(2) 0.0199 Uani ? ? 1.000 P
P2 0.1906(2) 0.2160(2) 0.1076(2) 0.0184 Uani ? ? 1.000 P
N1 0.8751(7) 0.5878(7) 0.3172(5) 0.0276 Uani ? ? 1.000 N
N2 0.8207(8) 0.3324(7) 0.2364(6) 0.0313 Uani ? ? 1.000 N
N3 0.0988(8) -0.0980(7) -0.4003(5) 0.0260 Uani ? ? 1.000 N
N4 0.2193(8) 0.1672(7) -0.4437(5) 0.0264 Uani ? ? 1.000 N
C1 0.4291(8) 0.0258(7) 0.6776(7) 0.0224 Uani ? ? 1.000 C
C2 0.4811(9) 0.1222(8) 0.6431(6) 0.0215 Uani ? ? 1.000 C
C3 0.5182(8) 0.2112(8) 0.7097(6) 0.0222 Uani ? ? 1.000 C
C4 0.5013(8) 0.1697(7) 0.7847(6) 0.0187 Uani ? ? 1.000 C
C5 0.4427(8) 0.0558(7) 0.7631(6) 0.0179 Uani ? ? 1.000 C
C6 0.3750(10) -0.0825(8) 0.6267(7) 0.0349 Uani ? ? 1.000 C
C7 0.4792(10) 0.1266(10) 0.5523(7) 0.0323 Uani ? ? 1.000 C
C8 0.5531(10) 0.3189(8) 0.6943(7) 0.0309 Uani ? ? 1.000 C
C9 0.5189(9) 0.2298(8) 0.8675(7) 0.0266 Uani ? ? 1.000 C
C10 0.4063(9) -0.0154(8) 0.8262(7) 0.0276 Uani ? ? 1.000 C
C11 0.8562(9) 0.3798(8) 0.8720(6) 0.0270 Uani ? ? 1.000 C
C12 0.9301(9) 0.2482(9) 0.8115(7) 0.0350 Uani ? ? 1.000 C
C13 0.8203(8) 0.3430(7) 0.6881(6) 0.0201 Uani ? ? 1.000 C
C14 0.8428(10) 0.4460(8) 0.6899(6) 0.0280 Uani ? ? 1.000 C
C15 0.8529(10) 0.4927(8) 0.6174(7) 0.0290 Uani ? ? 1.000 C
C16 0.8438(9) 0.4393(8) 0.5425(6) 0.0218 Uani ? ? 1.000 C
C17 0.8207(9) 0.3369(8) 0.5414(6) 0.0268 Uani ? ? 1.000 C
C18 0.8080(10) 0.2883(8) 0.6126(7) 0.0312 Uani ? ? 1.000 C
C19 0.8579(8) 0.4918(8) 0.4655(6) 0.0208 Uani ? ? 1.000 C
C20 0.8914(9) 0.5990(9) 0.4687(6) 0.0306 Uani ? ? 1.000 C
C21 0.8966(9) 0.6411(8) 0.3938(7) 0.0284 Uani ? ? 1.000 C
C22 0.8473(8) 0.4856(8) 0.3160(6) 0.0230 Uani ? ? 1.000 C
C23 0.8365(9) 0.4348(8) 0.3861(7) 0.0226 Uani ? ? 1.000 C
C24 0.8284(8) 0.4274(8) 0.2324(6) 0.0189 Uani ? ? 1.000 C
C25 0.8238(9) 0.4711(8) 0.1576(7) 0.0297 Uani ? ? 1.000 C
C26 0.8101(10) 0.4144(9) 0.0824(7) 0.0290 Uani ? ? 1.000 C
C27 0.8016(9) 0.3185(8) 0.0841(7) 0.0265 Uani ? ? 1.000 C
C28 0.8090(10) 0.2808(10) 0.1618(7) 0.0385 Uani ? ? 1.000 C
C29 0.5600(8) 0.4766(8) 0.2145(7) 0.0232 Uani ? ? 1.000 C
C30 0.5142(9) 0.3812(8) 0.1529(6) 0.0252 Uani ? ? 1.000 C
C31 0.4859(8) 0.2964(8) 0.1977(6) 0.0181 Uani ? ? 1.000 C
C32 0.5008(9) 0.3346(8) 0.2848(6) 0.0216 Uani ? ? 1.000 C
C33 0.5525(8) 0.4491(8) 0.2952(7) 0.0273 Uani ? ? 1.000 C
C34 0.6099(9) 0.5871(8) 0.1942(7) 0.0289 Uani ? ? 1.000 C
C35 0.5115(10) 0.3764(9) 0.0593(7) 0.0343 Uani ? ? 1.000 C
C36 0.4604(9) 0.1885(8) 0.1669(7) 0.0277 Uani ? ? 1.000 C
C37 0.4907(9) 0.2773(8) 0.3585(6) 0.0232 Uani ? ? 1.000 C
C38 0.5865(10) 0.5210(9) 0.3760(7) 0.0332 Uani ? ? 1.000 C
C39 0.1477(8) 0.1061(8) 0.1658(6) 0.0236 Uani ? ? 1.000 C
C40 0.0619(8) 0.2367(8) 0.0725(6) 0.0236 Uani ? ? 1.000 C
C41 0.1828(8) 0.1589(7) 0.0056(6) 0.0179 Uani ? ? 1.000 C
C42 0.1720(8) 0.2084(7) -0.0677(6) 0.0216 Uani ? ? 1.000 C
C43 0.1597(9) 0.1612(8) -0.1478(6) 0.0226 Uani ? ? 1.000 C
C44 0.1621(8) 0.0675(8) -0.1544(6) 0.0147 Uani ? ? 1.000 C
C45 0.1809(8) 0.0215(7) -0.0795(6) 0.0187 Uani ? ? 1.000 C
C46 0.1887(8) 0.0661(7) -0.0013(6) 0.0180 Uani ? ? 1.000 C
C47 0.1404(8) 0.0119(8) -0.2402(6) 0.0190 Uani ? ? 1.000 C
C48 0.1698(8) 0.0647(8) -0.3058(6) 0.0176 Uani ? ? 1.000 C
C49 0.1448(9) 0.0080(9) -0.3861(6) 0.0250 Uani ? ? 1.000 C
C50 0.0714(9) -0.1475(8) -0.3370(7) 0.0301 Uani ? ? 1.000 C
C51 0.0877(9) -0.0982(8) -0.2576(6) 0.0226 Uani ? ? 1.000 C
C52 0.1694(9) 0.0611(8) -0.4590(6) 0.0229 Uani ? ? 1.000 C
C53 0.2358(10) 0.2142(9) -0.5120(7) 0.0349 Uani ? ? 1.000 C
C54 0.2069(9) 0.1611(9) -0.5949(6) 0.0264 Uani ? ? 1.000 C
C55 0.1563(9) 0.0531(8) -0.6083(6) 0.0253 Uani ? ? 1.000 C
C56 0.1361(8) 0.0018(8) -0.5401(6) 0.0239 Uani ? ? 1.000 C
H1 0.3092 -0.0937 0.5743 0.0419 Uiso ? ? 1.000 H
H2 0.3462 -0.1332 0.6613 0.0419 Uiso ? ? 1.000 H
H3 0.4328 -0.0892 0.6118 0.0419 Uiso ? ? 1.000 H
H4 0.5194 0.0918 0.5416 0.0388 Uiso ? ? 1.000 H
H5 0.5183 0.1978 0.5460 0.0388 Uiso ? ? 1.000 H
H6 0.3985 0.0921 0.5113 0.0388 Uiso ? ? 1.000 H
H7 0.6202 0.3444 0.6774 0.0370 Uiso ? ? 1.000 H
H8 0.5737 0.3632 0.7465 0.0370 Uiso ? ? 1.000 H
H9 0.4881 0.3194 0.6484 0.0370 Uiso ? ? 1.000 H
H10 0.5993 0.2851 0.8934 0.0319 Uiso ? ? 1.000 H
H11 0.5016 0.1834 0.9077 0.0319 Uiso ? ? 1.000 H
H12 0.4662 0.2584 0.8537 0.0319 Uiso ? ? 1.000 H
H13 0.3687 -0.0868 0.7984 0.0331 Uiso ? ? 1.000 H
H14 0.3521 -0.0041 0.8434 0.0331 Uiso ? ? 1.000 H
H15 0.4754 -0.0001 0.8768 0.0331 Uiso ? ? 1.000 H
H16 0.9293 0.4388 0.8757 0.0324 Uiso ? ? 1.000 H
H17 0.8679 0.3537 0.9255 0.0324 Uiso ? ? 1.000 H
H18 0.7968 0.4002 0.8620 0.0324 Uiso ? ? 1.000 H
H19 0.9127 0.1946 0.7673 0.0420 Uiso ? ? 1.000 H
H20 0.9402 0.2248 0.8661 0.0420 Uiso ? ? 1.000 H
H21 1.0016 0.3102 0.8165 0.0420 Uiso ? ? 1.000 H
H22 0.8507 0.4845 0.7406 0.0336 Uiso ? ? 1.000 H
H23 0.8664 0.5630 0.6189 0.0348 Uiso ? ? 1.000 H
H24 0.8131 0.2984 0.4908 0.0321 Uiso ? ? 1.000 H
H25 0.7908 0.2170 0.6099 0.0374 Uiso ? ? 1.000 H
H26 0.9102 0.6420 0.5213 0.0367 Uiso ? ? 1.000 H
H27 0.9170 0.7131 0.3966 0.0341 Uiso ? ? 1.000 H
H28 0.8149 0.3622 0.3810 0.0272 Uiso ? ? 1.000 H
H29 0.8297 0.5387 0.1573 0.0356 Uiso ? ? 1.000 H
H30 0.8071 0.4434 0.0303 0.0347 Uiso ? ? 1.000 H
H31 0.7908 0.2777 0.0335 0.0318 Uiso ? ? 1.000 H
H32 0.8049 0.2140 0.1631 0.0462 Uiso ? ? 1.000 H
H33 0.6914 0.6287 0.2328 0.0347 Uiso ? ? 1.000 H
H34 0.5649 0.6181 0.2021 0.0347 Uiso ? ? 1.000 H
H35 0.6048 0.5838 0.1350 0.0347 Uiso ? ? 1.000 H
H36 0.5342 0.4445 0.0442 0.0411 Uiso ? ? 1.000 H
H37 0.4326 0.3280 0.0194 0.0411 Uiso ? ? 1.000 H
H38 0.5656 0.3542 0.0556 0.0411 Uiso ? ? 1.000 H
H39 0.3927 0.1576 0.1128 0.0332 Uiso ? ? 1.000 H
H40 0.4439 0.1461 0.2097 0.0332 Uiso ? ? 1.000 H
H41 0.5279 0.1924 0.1584 0.0332 Uiso ? ? 1.000 H
H42 0.4554 0.2040 0.3377 0.0279 Uiso ? ? 1.000 H
H43 0.4417 0.2891 0.3822 0.0279 Uiso ? ? 1.000 H
H44 0.5680 0.3020 0.4029 0.0279 Uiso ? ? 1.000 H
H45 0.6693 0.5721 0.3956 0.0399 Uiso ? ? 1.000 H
H46 0.5727 0.4813 0.4208 0.0399 Uiso ? ? 1.000 H
H47 0.5400 0.5555 0.3636 0.0399 Uiso ? ? 1.000 H
H48 0.0772 0.0464 0.1268 0.0283 Uiso ? ? 1.000 H
H49 0.1334 0.1252 0.2141 0.0283 Uiso ? ? 1.000 H
H50 0.2109 0.0894 0.1867 0.0283 Uiso ? ? 1.000 H
H51 0.0693 0.2834 0.0317 0.0284 Uiso ? ? 1.000 H
H52 0.0582 0.2664 0.1221 0.0284 Uiso ? ? 1.000 H
H53 -0.0091 0.1711 0.0452 0.0284 Uiso ? ? 1.000 H
H54 0.1730 0.2739 -0.0633 0.0259 Uiso ? ? 1.000 H
H55 0.1498 0.1940 -0.1978 0.0271 Uiso ? ? 1.000 H
H56 0.1885 -0.0399 -0.0823 0.0224 Uiso ? ? 1.000 H
H57 0.1984 0.0330 0.0483 0.0216 Uiso ? ? 1.000 H
H58 0.2069 0.1395 -0.2966 0.0211 Uiso ? ? 1.000 H
H59 0.0378 -0.2220 -0.3468 0.0362 Uiso ? ? 1.000 H
H60 0.0637 -0.1383 -0.2155 0.0271 Uiso ? ? 1.000 H
H61 0.2690 0.2885 -0.5036 0.0419 Uiso ? ? 1.000 H
H62 0.2221 0.1986 -0.6404 0.0317 Uiso ? ? 1.000 H
H63 0.1358 0.0145 -0.6636 0.0304 Uiso ? ? 1.000 H
H64 0.0996 -0.0728 -0.5482 0.0287 Uiso ? ? 1.000 H

loop_
_atom_type_symbol
_atom_type_scat_dispersion_real
_atom_type_scat_dispersion_imag
_atom_type_scat_source
Ir -1.444 7.990 'International Tables'
C 0.003 0.002 'International Tables'
Cl 0.148 0.159 'International Tables'
N 0.006 0.003 'International Tables'
H 0.000 0.000 'International Tables'
P 0.102 0.094 'International Tables'

loop_
_geom_angle_atom_site_label_1
_geom_angle_atom_site_label_2
_geom_angle_atom_site_label_3
_geom_angle
_geom_angle_publ_flag
CL1 IR1 CL2 89.98(8) yes
CL1 IR1 P1 85.58(8) yes
CL2 IR1 P1 88.71(9) yes
CL3 IR2 CL4 90.05(9) yes
CL3 IR2 P2 86.38(9) yes
CL4 IR2 P2 87.45(8) yes
IR1 P1 C11 113.5(3) yes
IR1 P1 C12 114.6(4) yes
IR1 P1 C13 115.8(3) yes
C11 P1 C12 103.2(5) yes
C11 P1 C13 105.4(4) yes
C12 P1 C13 102.9(5) yes
IR2 P2 C39 114.4(3) yes
IR2 P2 C40 114.8(3) yes
IR2 P2 C41 115.3(3) yes
C39 P2 C40 103.6(5) yes
C39 P2 C41 104.0(4) yes
C40 P2 C41 103.3(4) yes
C21 N1 C22 115.7(9) no
C24 N2 C28 115.9(9) no
C49 N3 C50 117.2(8) no
C52 N4 C53 115.8(9) no
C2 C1 C5 107.5(8) no
C2 C1 C6 123.4(9) no
C5 C1 C6 129.1(9) no
C1 C2 C3 107.3(8) no
C1 C2 C7 125.5(9) no
C3 C2 C7 126.7(9) no
C2 C3 C4 106.8(8) no
C2 C3 C8 124.2(9) no
C4 C3 C8 128.6(9) no
C3 C4 C5 108.7(8) no
C3 C4 C9 126.2(9) no
C5 C4 C9 124.2(9) no
C1 C5 C4 109.3(9) no
C1 C5 C10 127.1(9) no
C4 C5 C10 123.5(8) no
P1 C13 C14 122.3(7) no
P1 C13 C18 118.9(8) no
C14 C13 C18 118.8(9) no
C13 C14 C15 119.9(9) no
C14 C15 C16 121.7(10) no
C15 C16 C17 117.7(9) no
C15 C16 C19 121.1(10) no
C17 C16 C19 121.2(9) no
C16 C17 C18 121.3(9) no
C13 C18 C17 120.6(10) no
C16 C19 C20 121.5(9) no
C16 C19 C23 121.1(9) no
C20 C19 C23 117.4(9) no
C19 C20 C21 118.4(9) no
N1 C21 C20 125.2(10) no
N1 C22 C23 124.1(9) no
N1 C22 C24 115.9(9) no
C23 C22 C24 120.0(10) no
C19 C23 C22 119.1(10) no
N2 C24 C22 115.4(9) no
N2 C24 C25 122.7(10) no
C22 C24 C25 121.9(10) no
C24 C25 C26 119.0(10) no
C25 C26 C27 119.3(10) no
C26 C27 C28 118.0(10) no
N2 C28 C27 124.0(10) no
C30 C29 C33 108.8(9) no
C30 C29 C34 124.8(9) no
C33 C29 C34 126.4(9) no
C29 C30 C31 108.1(8) no
C29 C30 C35 125.6(9) no
C31 C30 C35 125.8(9) no
C30 C31 C32 108.3(8) no
C30 C31 C36 126.7(9) no
C32 C31 C36 124.5(9) no
C31 C32 C33 107.1(9) no
C31 C32 C37 128.8(9) no
C33 C32 C37 123.1(9) no
C29 C33 C32 107.2(9) no
C29 C33 C38 127.5(10) no
C32 C33 C38 125.3(10) no
P2 C41 C42 120.4(7) no
P2 C41 C46 121.2(7) no
C42 C41 C46 118.4(8) no
C41 C42 C43 120.3(9) no
C42 C43 C44 120.3(9) no
C43 C44 C45 119.4(8) no
C43 C44 C47 121.4(9) no
C45 C44 C47 119.2(9) no
C44 C45 C46 120.1(9) no
C41 C46 C45 121.2(9) no
C44 C47 C48 122.7(9) no
C44 C47 C51 120.3(9) no
C48 C47 C51 116.9(8) no
C47 C48 C49 120.2(9) no
N3 C49 C48 122.0(9) no
N3 C49 C52 116.4(9) no
C48 C49 C52 121.6(10) no
N3 C50 C51 124.4(10) no
C47 C51 C50 119.1(9) no
N4 C52 C49 116.4(9) no
N4 C52 C56 123.3(9) no
C49 C52 C56 120.2(10) no
N4 C53 C54 124.0(10) no
C53 C54 C55 118.2(10) no
C54 C55 C56 118.8(9) no
C52 C56 C55 119.2(10) no
C1 C6 H1 109.4727 no
C1 C6 H2 109.4737 no
C1 C6 H3 109.4732 no
H1 C6 H2 109.4684 no
H1 C6 H3 109.4696 no
H2 C6 H3 109.4697 no
C2 C7 H4 109.4716 no
C2 C7 H5 109.4742 no
C2 C7 H6 109.4725 no
H4 C7 H5 109.4683 no
H4 C7 H6 109.4684 no
H5 C7 H6 109.4724 no
C3 C8 H7 109.4738 no
C3 C8 H8 109.4734 no
C3 C8 H9 109.4721 no
H7 C8 H8 109.4698 no
H7 C8 H9 109.4687 no
H8 C8 H9 109.4695 no
C4 C9 H10 109.4745 no
C4 C9 H11 109.4719 no
C4 C9 H12 109.4735 no
H10 C9 H11 109.4697 no
H10 C9 H12 109.4713 no
H11 C9 H12 109.4665 no
C5 C10 H13 109.4669 no
C5 C10 H14 109.4694 no
C5 C10 H15 109.4664 no
H13 C10 H14 109.4761 no
H13 C10 H15 109.4736 no
H14 C10 H15 109.4749 no
P1 C11 H16 109.4705 no
P1 C11 H17 109.4704 no
P1 C11 H18 109.4717 no
H16 C11 H17 109.4709 no
H16 C11 H18 109.4712 no
H17 C11 H18 109.4726 no
P1 C12 H19 109.4729 no
P1 C12 H20 109.4716 no
P1 C12 H21 109.4735 no
H19 C12 H20 109.4689 no
H19 C12 H21 109.4715 no
H20 C12 H21 109.4690 no
C13 C14 H22 120.0631 no
C15 C14 H22 120.0657 no
C14 C15 H23 119.1267 no
C16 C15 H23 119.1317 no
C16 C17 H24 119.3656 no
C18 C17 H24 119.3661 no
C13 C18 H25 119.6818 no
C17 C18 H25 119.6828 no
C19 C20 H26 120.7834 no
C21 C20 H26 120.7803 no
N1 C21 H27 117.3910 no
C20 C21 H27 117.3979 no
C19 C23 H28 120.4649 no
C22 C23 H28 120.4662 no
C24 C25 H29 120.3488 no
C26 C25 H29 120.3575 no
C25 C26 H30 120.3415 no
C27 C26 H30 120.3395 no
C26 C27 H31 120.9388 no
C28 C27 H31 120.9394 no
N2 C28 H32 117.6701 no
C27 C28 H32 117.6650 no
C29 C34 H33 109.4729 no
C29 C34 H34 109.4719 no
C29 C34 H35 109.4726 no
H33 C34 H34 109.4706 no
H33 C34 H35 109.4700 no
H34 C34 H35 109.4693 no
C30 C35 H36 109.4751 no
C30 C35 H37 109.4767 no
C30 C35 H38 109.4779 no
H36 C35 H37 109.4646 no
H36 C35 H38 109.4674 no
H37 C35 H38 109.4657 no
C31 C36 H39 109.4707 no
C31 C36 H40 109.4709 no
C31 C36 H41 109.4706 no
H39 C36 H40 109.4715 no
H39 C36 H41 109.4727 no
H40 C36 H41 109.4709 no
C32 C37 H42 109.4691 no
C32 C37 H43 109.4697 no
C32 C37 H44 109.4669 no
H42 C37 H43 109.4750 no
H42 C37 H44 109.4723 no
H43 C37 H44 109.4744 no
C33 C38 H45 109.4708 no
C33 C38 H46 109.4743 no
C33 C38 H47 109.4747 no
H45 C38 H46 109.4671 no
H45 C38 H47 109.4680 no
H46 C38 H47 109.4724 no
P2 C39 H48 109.4700 no
P2 C39 H49 109.4681 no
P2 C39 H50 109.4701 no
H48 C39 H49 109.4718 no
H48 C39 H50 109.4748 no
H49 C39 H50 109.4726 no
P2 C40 H51 109.4691 no
P2 C40 H52 109.4697 no
P2 C40 H53 109.4694 no
H51 C40 H52 109.4732 no
H51 C40 H53 109.4724 no
H52 C40 H53 109.4734 no
C41 C42 H54 119.8409 no
C43 C42 H54 119.8460 no
C42 C43 H55 119.8286 no
C44 C43 H55 119.8251 no
C44 C45 H56 119.9704 no
C46 C45 H56 119.9662 no
C41 C46 H57 119.3860 no
C45 C46 H57 119.3884 no
C47 C48 H58 119.9178 no
C49 C48 H58 119.9194 no
N3 C50 H59 117.7825 no
C51 C50 H59 117.7836 no
C47 C51 H60 120.4467 no
C50 C51 H60 120.4497 no
N4 C53 H61 117.6937 no
C54 C53 H61 117.6895 no
C53 C54 H62 120.8919 no
C55 C54 H62 120.8927 no
C54 C55 H63 120.5786 no
C56 C55 H63 120.5791 no
C52 C56 H64 120.3925 no
C55 C56 H64 120.3937 no

loop_
_geom_bond_atom_site_label_1
_geom_bond_atom_site_label_2
_geom_bond_site_symmetry_1
_geom_bond_site_symmetry_2
_geom_bond_distance
_geom_bond_publ_flag
IR1 CL1 . . 2.423(2) y
IR1 CL2 . . 2.410(2) y
IR1 P1 . . 2.285(3) y
IR1 C1 . . 2.247(9) y
IR1 C2 . . 2.139(9) y
IR1 C3 . . 2.167(9) y
IR1 C4 . . 2.141(9) y
IR1 C5 . . 2.231(9) y
IR2 CL3 . . 2.412(2) y
IR2 CL4 . . 2.418(2) y
IR2 P2 . . 2.285(2) y
IR2 C29 . . 2.224(9) y
IR2 C30 . . 2.131(10) y
IR2 C31 . . 2.165(9) y
IR2 C32 . . 2.158(9) y
IR2 C33 . . 2.251(9) y
P1 C11 . . 1.821(10) no
P1 C12 . . 1.810(10) no
P1 C13 . . 1.827(10) no
P2 C39 . . 1.824(10) no
P2 C40 . . 1.813(10) no
P2 C41 . . 1.817(9) no
N1 C21 . . 1.350(10) no
N1 C22 . . 1.350(10) no
N2 C24 . . 1.340(10) no
N2 C28 . . 1.360(10) no
N3 C49 . . 1.360(10) no
N3 C50 . . 1.320(10) no
N4 C52 . . 1.350(10) no
N4 C53 . . 1.340(10) no
C1 C2 . . 1.460(10) no
C1 C5 . . 1.400(10) no
C1 C6 . . 1.490(10) no
C2 C3 . . 1.470(10) no
C2 C7 . . 1.490(10) no
C3 C4 . . 1.410(10) no
C3 C8 . . 1.460(10) no
C4 C5 . . 1.450(10) no
C4 C9 . . 1.500(10) no
C5 C10 . . 1.500(10) no
C13 C14 . . 1.380(10) no
C13 C18 . . 1.390(10) no
C14 C15 . . 1.390(10) no
C15 C16 . . 1.390(10) no
C16 C17 . . 1.370(10) no
C16 C19 . . 1.500(10) no
C17 C18 . . 1.390(10) no
C19 C20 . . 1.400(10) no
C19 C23 . . 1.410(10) no
C20 C21 . . 1.380(10) no
C22 C23 . . 1.380(10) no
C22 C24 . . 1.490(10) no
C24 C25 . . 1.380(10) no
C25 C26 . . 1.390(10) no
C26 C27 . . 1.350(10) no
C27 C28 . . 1.380(10) no
C29 C30 . . 1.450(10) no
C29 C33 . . 1.410(10) no
C29 C34 . . 1.520(10) no
C30 C31 . . 1.400(10) no
C30 C35 . . 1.530(10) no
C31 C32 . . 1.450(10) no
C31 C36 . . 1.490(10) no
C32 C33 . . 1.460(10) no
C32 C37 . . 1.480(10) no
C33 C38 . . 1.490(10) no
C41 C42 . . 1.400(10) no
C47 C48 . . 1.390(10) no
C47 C51 . . 1.400(10) no
C48 C49 . . 1.400(10) no
C49 C52 . . 1.470(10) no
C50 C51 . . 1.390(10) no
C52 C56 . . 1.400(10) no
C53 C54 . . 1.400(10) no
C54 C55 . . 1.380(10) no
C55 C56 . . 1.380(10) no
C6 H1 . . 0.9500 no
C6 H2 . . 0.9500 no
C6 H3 . . 0.9500 no
C7 H4 . . 0.9500 no
C7 H5 . . 0.9500 no
C7 H6 . . 0.9500 no
C8 H7 . . 0.9500 no
C8 H8 . . 0.9500 no
C8 H9 . . 0.9500 no
C9 H10 . . 0.9500 no
C9 H11 . . 0.9500 no
C9 H12 . . 0.9500 no
C10 H13 . . 0.9500 no
C10 H14 . . 0.9500 no
C10 H15 . . 0.9500 no
C11 H16 . . 0.9500 no
C11 H17 . . 0.9500 no
C11 H18 . . 0.9500 no
C12 H19 . . 0.9500 no
C12 H20 . . 0.9500 no
C12 H21 . . 0.9500 no
C14 H22 . . 0.9500 no
C15 H23 . . 0.9500 no
C17 H24 . . 0.9500 no
C18 H25 . . 0.9500 no
C20 H26 . . 0.9500 no
C21 H27 . . 0.9500 no
C23 H28 . . 0.9500 no
C25 H29 . . 0.9500 no
C26 H30 . . 0.9500 no
C27 H31 . . 0.9500 no
C28 H32 . . 0.9500 no
C34 H33 . . 0.9500 no
C34 H34 . . 0.9500 no
C34 H35 . . 0.9500 no
C35 H36 . . 0.9500 no
C35 H37 . . 0.9500 no
C35 H38 . . 0.9500 no
C36 H39 . . 0.9500 no
C36 H40 . . 0.9500 no
C36 H41 . . 0.9500 no
C37 H42 . . 0.9500 no
C37 H43 . . 0.9500 no
C37 H44 . . 0.9500 no
C38 H45 . . 0.9500 no
C38 H46 . . 0.9500 no
C38 H47 . . 0.9500 no
C39 H48 . . 0.9500 no
C39 H49 . . 0.9500 no
C39 H50 . . 0.9500 no
C40 H51 . . 0.9500 no
C40 H52 . . 0.9500 no
C40 H53 . . 0.9500 no
C42 H54 . . 0.9500 no
C43 H55 . . 0.9500 no
C45 H56 . . 0.9500 no
C46 H57 . . 0.9500 no
C48 H58 . . 0.9500 no
C50 H59 . . 0.9500 no
C51 H60 . . 0.9500 no
C53 H61 . . 0.9500 no
C54 H62 . . 0.9500 no
C55 H63 . . 0.9500 no
C56 H64 . . 0.9500 no
